data_7707670
loop_
_publ_author_name
'Kumari, Maya'
'Bera, Sudip Kumar'
'Lahiri, Goutam Kumar'

_publ_section_title
;
 Noninnocence of the deprotonated
 1,2-bis((1<i>H</i>-pyrrol-2-yl)methylene)hydrazine bridge in diruthenium
 frameworks - a function of co-ligands.
;
_journal_issue 28
_journal_name_full 'Dalton transactions (Cambridge, England : 2003)'
_journal_page_first 9891
_journal_page_last 9903
_journal_paper_doi 10.1039/d1dt01488a
_journal_volume 50
_journal_year 2021
_chemical_formula_moiety 'C30 H36 N4 O8 Ru2'
_chemical_formula_sum 'C30 H36 N4 O8 Ru2'
_chemical_formula_weight 781.78
_space_group_crystal_system triclinic
_space_group_IT_number 2
_space_group_name_Hall '-P 1'
_space_group_name_H-M_alt 'P -1'
_atom_sites_solution_hydrogens geom
_audit_creation_date 2021-04-11
_audit_creation_method
;
Olex2 1.3-ac4
(compiled 2019.04.23 svn.r3594 for Rigaku Oxford Diffraction, GUI svn.r5739)
;
_audit_update_record
;
2021-04-26 deposited with the CCDC.	2021-06-14 downloaded from the CCDC.
;
_cell_angle_alpha 100.6410(10)
_cell_angle_beta 91.2890(10)
_cell_angle_gamma 104.4110(10)
_cell_formula_units_Z 4
_cell_length_a 9.6955(5)
_cell_length_b 19.0317(9)
_cell_length_c 19.4285(6)
_cell_measurement_reflns_used 6851
_cell_measurement_temperature 150.0
_cell_measurement_theta_max 27.57
_cell_measurement_theta_min 2.17
_cell_volume 3403.6(3)
_computing_cell_refinement 'SAINT V8.40A (Bruker, 2019)'
_computing_data_reduction 'SAINT V8.40A (Bruker, 2019)'
_computing_molecular_graphics 'Olex2 (Dolomanov et al., 2009)'
_computing_publication_material 'Olex2 (Dolomanov et al., 2009)'
_computing_structure_refinement 'ShelXL (Sheldrick, 2015)'
_computing_structure_solution 'SHELXT 2014/5 (Sheldrick, 2014)'
_diffrn_ambient_temperature 150.0
_diffrn_measured_fraction_theta_full 0.927
_diffrn_measured_fraction_theta_max 0.927
_diffrn_measurement_device_type 'Bruker APEX-II CCD'
_diffrn_measurement_method '\f and \w scans'
_diffrn_radiation_type MoK\a
_diffrn_radiation_wavelength 0.71073
_diffrn_reflns_av_R_equivalents 0.0530
_diffrn_reflns_av_unetI/netI 0.0833
_diffrn_reflns_Laue_measured_fraction_full 0.927
_diffrn_reflns_Laue_measured_fraction_max 0.927
_diffrn_reflns_limit_h_max 11
_diffrn_reflns_limit_h_min -11
_diffrn_reflns_limit_k_max 22
_diffrn_reflns_limit_k_min -22
_diffrn_reflns_limit_l_max 21
_diffrn_reflns_limit_l_min -20
_diffrn_reflns_number 20712
_diffrn_reflns_point_group_measured_fraction_full 0.927
_diffrn_reflns_point_group_measured_fraction_max 0.927
_diffrn_reflns_theta_full 25.000
_diffrn_reflns_theta_max 25.000
_diffrn_reflns_theta_min 2.176
_exptl_absorpt_coefficient_mu 0.937
_exptl_absorpt_correction_T_max 0.7457
_exptl_absorpt_correction_T_min 0.4623
_exptl_absorpt_correction_type none
_exptl_absorpt_process_details
;
SADABS-2016/2 (Bruker,2016/2) was used for absorption correction.
wR2(int) was 0.1393 before and 0.0568 after correction.
The Ratio of minimum to maximum transmission is 0.6200.
The \l/2 correction factor is Not present.
;
_exptl_crystal_colour grey
_exptl_crystal_density_diffrn 1.526
_exptl_crystal_description block
_exptl_crystal_F_000 1582
_refine_diff_density_max 1.989
_refine_diff_density_min -1.848
_refine_diff_density_rms 0.161
_refine_ls_extinction_method none
_refine_ls_goodness_of_fit_ref 1.022
_refine_ls_hydrogen_treatment constr
_refine_ls_matrix_type full
_refine_ls_number_parameters 809
_refine_ls_number_reflns 11114
_refine_ls_number_restraints 24
_refine_ls_restrained_S_all 1.021
_refine_ls_R_factor_all 0.0823
_refine_ls_R_factor_gt 0.0668
_refine_ls_shift/su_max 0.001
_refine_ls_shift/su_mean 0.000
_refine_ls_structure_factor_coef Fsqd
_refine_ls_weighting_details 'w=1/[\s^2^(Fo^2^)+(0.1187P)^2^] where P=(Fo^2^+2Fc^2^)/3'
_refine_ls_weighting_scheme calc
_refine_ls_wR_factor_gt 0.1743
_refine_ls_wR_factor_ref 0.1872
_reflns_Friedel_coverage 0.000
_reflns_number_gt 8646
_reflns_number_total 11114
_reflns_threshold_expression 'I > 2\s(I)'
_cod_data_source_file d1dt01488a2.cif
_cod_data_source_block 1a
_cod_depositor_comments
;
Adding full bibliography for 7707670--7707674.cif.

2024-10-18
Z value and formula fixed to values more according to usual
chemical conventions.                 miguel
;
_cod_original_formula_sum 'C57 H72 N15 O12 Ru4'
_cod_original_formula_weight 1563.57
_cod_original_formula_moiety '2(C30 H36 N4 O8 Ru2)'
_cod_original_formula_units_Z 2
_cod_database_code 7707670
_shelx_shelxl_version_number 2017/1
_shelx_space_group_comment
;
The symmetry employed for this shelxl refinement is uniquely defined
by the following loop, which should always be used as a source of
symmetry information in preference to the above space-group names.
They are only intended as comments.
;
_olex2_refinement_description
;
1. Fixed Uiso
 At 1.2 times of:
  All C(H) groups
 At 1.5 times of:
  All C(H,H,H) groups
2. Uiso/Uaniso restraints and constraints
Uanis(C4) \\sim Ueq, Uanis(C2) \\sim Ueq: with sigma of 0.001 and sigma for
terminal atoms of 0.001
Uanis(C47) \\sim Ueq: with sigma of 0.001 and sigma for terminal atoms of 0.001
Uanis(C48) \\sim Ueq: with sigma of 0.001 and sigma for terminal atoms of 0.001
3.a Aromatic/amide H refined with riding coordinates:
 C2(H2), C1(H1), C13(H13), C18(H18), C5(H5), C3(H3), C23(H23), C28(H28),
 C10(H10), C9(H9), C8(H8), C6(H6), C43(H43), C48(H48), C36(H36), C53(H53),
 C58(H58), C40(H40), C39(H39), C38(H38), C35(H35), C33(H33), C32(H32), C31(H31)
3.b Idealised Me refined as rotating group:
 C11(H11A,H11B,H11C), C15(H15A,H15B,H15C), C16(H16A,H16B,H16C), C20(H20A,H20B,
 H20C), C25(H25A,H25B,H25C), C21(H21A,H21B,H21C), C26(H26A,H26B,H26C), C30(H30A,
 H30B,H30C), C45(H45A,H45B,H45C), C41(H41A,H41B,H41C), C50(H50A,H50B,H50C),
 C46(H46A,H46B,H46C), C51(H51A,H51B,H51C), C55(H55A,H55B,H55C), C60(H60A,H60B,
 H60C), C56(H56A,H56B,H56C)
;
_smtbx_masks_void_probe_radius 1.2
_smtbx_masks_void_truncation_radius 1.2
_olex2_submission_special_instructions 'No special instructions were received'

loop_
_space_group_symop_operation_xyz
'x, y, z'
'-x, -y, -z'

loop_
_atom_site_label
_atom_site_type_symbol
_atom_site_fract_x
_atom_site_fract_y
_atom_site_fract_z
_atom_site_U_iso_or_equiv
_atom_site_adp_type
_atom_site_occupancy
_atom_site_site_symmetry_order
_atom_site_calc_flag
_atom_site_refinement_flags_posn
_atom_site_refinement_flags_adp
_atom_site_refinement_flags_occupancy
_atom_site_disorder_assembly
_atom_site_disorder_group
Ru1 Ru 0.40623(5) 0.78096(3) 0.48326(2) 0.02469(16) Uani 1 1 d . . . . .
Ru2 Ru 0.26226(6) 0.80953(3) 0.24725(3) 0.03936(18) Uani 1 1 d . . . . .
Ru3 Ru 0.72320(7) 0.76763(3) 0.91379(3) 0.03965(19) Uani 1 1 d . . . . .
Ru4 Ru 0.79954(5) 0.57455(3) 0.71625(3) 0.02920(16) Uani 1 1 d . . . . .
O1 O 0.5608(4) 0.7478(2) 0.4272(2) 0.0325(10) Uani 1 1 d . . . . .
O2 O 0.4984(4) 0.8870(2) 0.4805(2) 0.0286(9) Uani 1 1 d . . . . .
O3 O 0.3187(5) 0.6741(2) 0.4860(2) 0.0311(10) Uani 1 1 d . . . . .
O4 O 0.5294(5) 0.7966(2) 0.5721(2) 0.0320(10) Uani 1 1 d . . . . .
N2 N 0.2687(5) 0.7744(3) 0.3988(3) 0.0276(11) Uani 1 1 d . . . . .
N1 N 0.2459(6) 0.8146(3) 0.5319(3) 0.0310(12) Uani 1 1 d . . . . .
N3 N 0.2910(6) 0.7552(3) 0.3263(3) 0.0334(13) Uani 1 1 d . . . . .
O6 O 0.4622(6) 0.8718(3) 0.2667(3) 0.0495(13) Uani 1 1 d . . . . .
N6 N 0.7712(5) 0.7197(3) 0.8170(3) 0.0284(12) Uani 1 1 d . . . . .
N7 N 0.7068(5) 0.6498(3) 0.7758(3) 0.0277(11) Uani 1 1 d . . . . .
N8 N 0.5929(5) 0.5217(3) 0.6985(3) 0.0291(12) Uani 1 1 d . . . . .
O13 O 1.0092(5) 0.6316(3) 0.7360(3) 0.0442(12) Uani 1 1 d . . . . .
O14 O 0.7828(5) 0.6161(3) 0.6302(2) 0.0425(12) Uani 1 1 d . . . . .
O15 O 0.8669(5) 0.4945(3) 0.6543(3) 0.0469(13) Uani 1 1 d . . . . .
O16 O 0.8197(5) 0.5336(2) 0.8025(3) 0.0391(11) Uani 1 1 d . . . . .
C4 C 0.1377(7) 0.8196(4) 0.4865(3) 0.0317(14) Uani 1 1 d . U . . .
C2 C 0.0834(7) 0.8569(4) 0.5950(3) 0.0346(15) Uani 1 1 d . U . . .
H2 H 0.036208 0.873925 0.634496 0.041 Uiso 1 1 calc R . . . .
C1 C 0.2125(7) 0.8385(3) 0.5967(3) 0.0332(15) Uani 1 1 d . . . . .
H1 H 0.269609 0.842447 0.638259 0.040 Uiso 1 1 calc R . . . .
O5 O 0.1886(7) 0.8923(3) 0.3036(3) 0.0607(16) Uani 1 1 d . . . . .
O7 O 0.0611(5) 0.7463(4) 0.2300(3) 0.0604(16) Uani 1 1 d . . . . .
O8 O 0.2493(7) 0.8569(3) 0.1627(3) 0.0615(16) Uani 1 1 d . . . . .
N4 N 0.3426(6) 0.7293(3) 0.1959(3) 0.0374(13) Uani 1 1 d . . . . .
O9 O 0.5508(7) 0.6840(3) 0.9244(3) 0.0599(16) Uani 1 1 d . . . . .
O10 O 0.8539(7) 0.7208(3) 0.9582(3) 0.0637(17) Uani 1 1 d . . . . .
O12 O 0.5892(6) 0.8112(3) 0.8660(3) 0.0549(14) Uani 1 1 d . . . . .
O11 O 0.6970(7) 0.8210(3) 1.0117(3) 0.0672(18) Uani 1 1 d . . . . .
N5 N 0.8840(6) 0.8477(3) 0.8955(3) 0.0395(14) Uani 1 1 d . . . . .
C12 C 0.6717(7) 0.7906(4) 0.4103(3) 0.0317(14) Uani 1 1 d . . . . .
C11 C 0.7688(8) 0.7525(4) 0.3674(4) 0.050(2) Uani 1 1 d . . . . .
H11A H 0.809985 0.724219 0.395757 0.075 Uiso 1 1 calc GR . . . .
H11B H 0.845615 0.789553 0.352402 0.075 Uiso 1 1 calc GR . . . .
H11C H 0.714096 0.718880 0.325918 0.075 Uiso 1 1 calc GR . . . .
C13 C 0.7100(7) 0.8674(4) 0.4289(4) 0.0344(15) Uani 1 1 d . . . . .
H13 H 0.801772 0.892626 0.417837 0.041 Uiso 1 1 calc R . . . .
C14 C 0.6238(7) 0.9105(3) 0.4627(3) 0.0309(14) Uani 1 1 d . . . . .
C15 C 0.6796(8) 0.9934(4) 0.4780(4) 0.0463(18) Uani 1 1 d . . . . .
H15A H 0.622759 1.014835 0.449485 0.069 Uiso 1 1 calc GR . . . .
H15B H 0.779615 1.006736 0.466681 0.069 Uiso 1 1 calc GR . . . .
H15C H 0.672896 1.012534 0.527899 0.069 Uiso 1 1 calc GR . . . .
C17 C 0.3717(8) 0.6391(4) 0.5252(3) 0.0339(15) Uani 1 1 d . . . . .
C16 C 0.2955(9) 0.5583(4) 0.5151(4) 0.050(2) Uani 1 1 d . . . . .
H16A H 0.210812 0.552437 0.542293 0.075 Uiso 1 1 calc GR . . . .
H16B H 0.359678 0.531313 0.531349 0.075 Uiso 1 1 calc GR . . . .
H16C H 0.266403 0.538580 0.465263 0.075 Uiso 1 1 calc GR . . . .
C18 C 0.4838(8) 0.6697(4) 0.5767(4) 0.0422(17) Uani 1 1 d . . . . .
H18 H 0.517375 0.636067 0.598964 0.051 Uiso 1 1 calc R . . . .
C19 C 0.5509(8) 0.7437(4) 0.5985(3) 0.0376(16) Uani 1 1 d . . . . .
C20 C 0.6559(9) 0.7683(4) 0.6624(4) 0.056(2) Uani 1 1 d . . . . .
H20A H 0.739720 0.805442 0.653141 0.084 Uiso 1 1 calc GR . . . .
H20B H 0.685651 0.725559 0.672887 0.084 Uiso 1 1 calc GR . . . .
H20C H 0.610422 0.789754 0.702679 0.084 Uiso 1 1 calc GR . . . .
C5 C 0.1575(7) 0.7986(3) 0.4143(3) 0.0303(14) Uani 1 1 d . . . . .
H5 H 0.092045 0.802254 0.378766 0.036 Uiso 1 1 calc R . . . .
C3 C 0.0357(7) 0.8459(3) 0.5255(3) 0.0340(15) Uani 1 1 d . . . . .
H3 H -0.049488 0.854535 0.507814 0.041 Uiso 1 1 calc R . . . .
C24 C 0.4982(11) 0.9426(5) 0.2873(4) 0.060(2) Uani 1 1 d . . . . .
C25 C 0.6547(11) 0.9781(5) 0.2848(5) 0.076(3) Uani 1 1 d . . . . .
H25A H 0.706730 0.939672 0.275928 0.115 Uiso 1 1 calc GR . . . .
H25B H 0.691258 1.011382 0.329771 0.115 Uiso 1 1 calc GR . . . .
H25C H 0.668032 1.006422 0.247027 0.115 Uiso 1 1 calc GR . . . .
C23 C 0.4102(14) 0.9853(6) 0.3108(5) 0.075(3) Uani 1 1 d . . . . .
H23 H 0.451598 1.037086 0.323258 0.090 Uiso 1 1 calc R . . . .
C22 C 0.2672(16) 0.9612(6) 0.3185(5) 0.084(4) Uani 1 1 d . . . . .
C21 C 0.1736(18) 1.0125(7) 0.3477(7) 0.130(6) Uani 1 1 d . . . . .
H21A H 0.189346 1.054295 0.323348 0.196 Uiso 1 1 calc GR . . . .
H21B H 0.198754 1.031109 0.398067 0.196 Uiso 1 1 calc GR . . . .
H21C H 0.072849 0.984965 0.340318 0.196 Uiso 1 1 calc GR . . . .
C27 C -0.0293(10) 0.7548(8) 0.1853(5) 0.087(4) Uani 1 1 d . . . . .
C26 C -0.1746(10) 0.7085(11) 0.1816(5) 0.147(8) Uani 1 1 d . . . . .
H26A H -0.173554 0.662688 0.197500 0.221 Uiso 1 1 calc GR . . . .
H26B H -0.215809 0.696644 0.133048 0.221 Uiso 1 1 calc GR . . . .
H26C H -0.232337 0.735155 0.211834 0.221 Uiso 1 1 calc GR . . . .
C28 C 0.0025(13) 0.8044(9) 0.1381(6) 0.102(5) Uani 1 1 d . . . . .
H28 H -0.076109 0.807132 0.109498 0.122 Uiso 1 1 calc R . . . .
C29 C 0.1395(13) 0.8511(7) 0.1282(5) 0.080(3) Uani 1 1 d . . . . .
C30 C 0.1502(15) 0.8945(9) 0.0706(6) 0.121(5) Uani 1 1 d . . . . .
H30A H 0.215752 0.943528 0.086821 0.181 Uiso 1 1 calc GR . . . .
H30B H 0.055637 0.899988 0.057882 0.181 Uiso 1 1 calc GR . . . .
H30C H 0.186380 0.868370 0.029530 0.181 Uiso 1 1 calc GR . . . .
C10 C 0.3853(8) 0.7080(5) 0.1321(4) 0.049(2) Uani 1 1 d . . . . .
H10 H 0.373017 0.728823 0.092330 0.059 Uiso 1 1 calc R . . . .
C9 C 0.4508(8) 0.6505(5) 0.1329(4) 0.052(2) Uani 1 1 d . . . . .
H9 H 0.492161 0.626682 0.094464 0.063 Uiso 1 1 calc R . . . .
C8 C 0.4447(8) 0.6344(4) 0.1989(4) 0.0420(17) Uani 1 1 d . . . . .
H8 H 0.478594 0.597104 0.214865 0.050 Uiso 1 1 calc R . . . .
C7 C 0.3788(7) 0.6840(4) 0.2375(3) 0.0366(16) Uani 1 1 d . . . . .
C6 C 0.3485(7) 0.7001(3) 0.3093(3) 0.0317(14) Uani 1 1 d . . . . .
H6 H 0.368878 0.672497 0.342428 0.038 Uiso 1 1 calc R . . . .
C42 C 0.5569(12) 0.6247(5) 0.9437(5) 0.068(3) Uani 1 1 d . . . . .
C43 C 0.6758(14) 0.6127(6) 0.9698(6) 0.083(3) Uani 1 1 d . . . . .
H43 H 0.662924 0.567317 0.985527 0.099 Uiso 1 1 calc R . . . .
C44 C 0.8129(14) 0.6556(6) 0.9773(5) 0.073(3) Uani 1 1 d . . . . .
C45 C 0.9414(16) 0.6345(7) 1.0031(6) 0.119(5) Uani 1 1 d . . . . .
H45A H 0.910135 0.590890 1.024474 0.179 Uiso 1 1 calc GR . . . .
H45B H 0.999457 0.675691 1.038047 0.179 Uiso 1 1 calc GR . . . .
H45C H 0.998346 0.622998 0.963499 0.179 Uiso 1 1 calc GR . . . .
C41 C 0.4119(13) 0.5686(7) 0.9384(6) 0.102(4) Uani 1 1 d . . . . .
H41A H 0.372756 0.572118 0.984653 0.153 Uiso 1 1 calc GR . . . .
H41B H 0.423374 0.518579 0.922434 0.153 Uiso 1 1 calc GR . . . .
H41C H 0.346576 0.579154 0.904868 0.153 Uiso 1 1 calc GR . . . .
C49 C 0.5267(10) 0.8582(5) 0.8968(6) 0.075(3) Uani 1 1 d . . . . .
C50 C 0.4451(14) 0.8903(7) 0.8489(9) 0.133(6) Uani 1 1 d . . . . .
H50A H 0.502732 0.938993 0.843809 0.199 Uiso 1 1 calc GR . . . .
H50B H 0.355475 0.895277 0.869014 0.199 Uiso 1 1 calc GR . . . .
H50C H 0.424166 0.857280 0.802691 0.199 Uiso 1 1 calc GR . . . .
C48 C 0.5292(12) 0.8820(6) 0.9693(6) 0.083(3) Uani 1 1 d . U . . .
H48 H 0.472575 0.915229 0.984738 0.099 Uiso 1 1 calc R . . . .
C47 C 0.6035(11) 0.8630(6) 1.0210(5) 0.068(2) Uani 1 1 d . U . . .
C46 C 0.5996(15) 0.8922(7) 1.0994(6) 0.135(7) Uani 1 1 d . . . . .
H46A H 0.669085 0.875886 1.125745 0.202 Uiso 1 1 calc GR . . . .
H46B H 0.503711 0.873039 1.114068 0.202 Uiso 1 1 calc GR . . . .
H46C H 0.623435 0.946389 1.108608 0.202 Uiso 1 1 calc GR . . . .
C36 C 0.5682(7) 0.6271(3) 0.7772(3) 0.0317(14) Uani 1 1 d . . . . .
H36 H 0.514613 0.655720 0.804953 0.038 Uiso 1 1 calc R . . . .
C37 C 0.5026(7) 0.5568(4) 0.7346(3) 0.0333(15) Uani 1 1 d . . . . .
C52 C 1.0843(8) 0.6568(4) 0.6880(5) 0.056(2) Uani 1 1 d . . . . .
C51 C 1.2399(9) 0.6891(5) 0.7091(7) 0.087(4) Uani 1 1 d . . . . .
H51A H 1.280235 0.651748 0.724590 0.130 Uiso 1 1 calc GR . . . .
H51B H 1.252077 0.731870 0.747688 0.130 Uiso 1 1 calc GR . . . .
H51C H 1.289282 0.704853 0.668955 0.130 Uiso 1 1 calc GR . . . .
C53 C 1.0299(11) 0.6606(4) 0.6220(5) 0.060(3) Uani 1 1 d . . . . .
H53 H 1.098484 0.677256 0.590542 0.072 Uiso 1 1 calc R . . . .
C54 C 0.8902(10) 0.6434(4) 0.5972(4) 0.053(2) Uani 1 1 d . . . . .
C55 C 0.8504(12) 0.6602(5) 0.5269(4) 0.076(3) Uani 1 1 d . . . . .
H55A H 0.803986 0.613825 0.494530 0.113 Uiso 1 1 calc GR . . . .
H55B H 0.936866 0.685314 0.507201 0.113 Uiso 1 1 calc GR . . . .
H55C H 0.784761 0.692150 0.533667 0.113 Uiso 1 1 calc GR . . . .
C57 C 0.9289(7) 0.4523(4) 0.6779(5) 0.051(2) Uani 1 1 d . . . . .
C58 C 0.9431(8) 0.4462(4) 0.7471(5) 0.057(2) Uani 1 1 d . . . . .
H58 H 0.996584 0.413186 0.756936 0.068 Uiso 1 1 calc R . . . .
C59 C 0.8875(8) 0.4834(4) 0.8048(5) 0.051(2) Uani 1 1 d . . . . .
C60 C 0.9031(9) 0.4655(5) 0.8745(5) 0.065(3) Uani 1 1 d . . . . .
H60A H 1.000439 0.489204 0.895254 0.098 Uiso 1 1 calc GR . . . .
H60B H 0.884303 0.411803 0.870011 0.098 Uiso 1 1 calc GR . . . .
H60C H 0.834828 0.483727 0.904841 0.098 Uiso 1 1 calc GR . . . .
C56 C 0.9829(8) 0.4014(4) 0.6226(5) 0.070(3) Uani 1 1 d . . . . .
H56A H 0.904642 0.373730 0.587651 0.105 Uiso 1 1 calc GR . . . .
H56B H 1.019943 0.366753 0.644531 0.105 Uiso 1 1 calc GR . . . .
H56C H 1.059455 0.430595 0.599578 0.105 Uiso 1 1 calc GR . . . .
C40 C 0.5121(7) 0.4603(4) 0.6574(4) 0.0389(16) Uani 1 1 d . . . . .
H40 H 0.547428 0.425688 0.625686 0.047 Uiso 1 1 calc R . . . .
C39 C 0.3689(8) 0.4545(4) 0.6681(4) 0.0472(19) Uani 1 1 d . . . . .
H39 H 0.290775 0.415511 0.645402 0.057 Uiso 1 1 calc R . . . .
C38 C 0.3599(8) 0.5151(4) 0.7173(4) 0.0449(18) Uani 1 1 d . . . . .
H38 H 0.276177 0.526224 0.735655 0.054 Uiso 1 1 calc R . . . .
C35 C 0.8818(7) 0.7596(3) 0.7914(3) 0.0293(14) Uani 1 1 d . . . . .
H35 H 0.916602 0.741786 0.747981 0.035 Uiso 1 1 calc R . . . .
C34 C 0.9464(7) 0.8309(4) 0.8324(4) 0.0365(16) Uani 1 1 d . . . . .
C33 C 1.0513(9) 0.8910(4) 0.8228(5) 0.056(2) Uani 1 1 d . . . . .
H33 H 1.109194 0.894003 0.784124 0.067 Uiso 1 1 calc R . . . .
C32 C 1.0558(10) 0.9460(5) 0.8807(5) 0.071(3) Uani 1 1 d . . . . .
H32 H 1.118058 0.994448 0.889551 0.086 Uiso 1 1 calc R . . . .
C31 C 0.9520(10) 0.9173(5) 0.9237(5) 0.061(2) Uani 1 1 d . . . . .
H31 H 0.932443 0.943856 0.967237 0.073 Uiso 1 1 calc R . . . .

loop_
_atom_site_aniso_label
_atom_site_aniso_U_11
_atom_site_aniso_U_22
_atom_site_aniso_U_33
_atom_site_aniso_U_23
_atom_site_aniso_U_13
_atom_site_aniso_U_12
Ru1 0.0280(3) 0.0155(3) 0.0281(3) 0.00274(18) -0.0028(2) 0.0026(2)
Ru2 0.0480(4) 0.0390(4) 0.0280(3) 0.0048(2) -0.0079(2) 0.0077(3)
Ru3 0.0630(4) 0.0275(3) 0.0265(3) 0.0021(2) 0.0030(3) 0.0105(3)
Ru4 0.0302(3) 0.0186(3) 0.0361(3) 0.0040(2) 0.0047(2) 0.0021(2)
O1 0.029(2) 0.023(2) 0.041(3) -0.0009(18) -0.0002(19) 0.003(2)
O2 0.032(2) 0.017(2) 0.036(3) 0.0063(17) 0.0050(19) 0.0041(18)
O3 0.035(2) 0.023(2) 0.032(2) 0.0027(18) -0.0004(19) 0.0028(19)
O4 0.043(3) 0.022(2) 0.029(2) 0.0007(17) -0.0103(19) 0.007(2)
N2 0.031(3) 0.021(3) 0.028(3) 0.006(2) -0.003(2) 0.001(2)
N1 0.039(3) 0.017(3) 0.033(3) 0.004(2) -0.001(2) 0.000(2)
N3 0.032(3) 0.030(3) 0.031(3) 0.000(2) -0.002(2) -0.001(2)
O6 0.062(3) 0.037(3) 0.037(3) 0.010(2) -0.011(2) -0.010(3)
N6 0.033(3) 0.027(3) 0.025(3) 0.003(2) -0.003(2) 0.010(2)
N7 0.029(3) 0.027(3) 0.026(3) 0.006(2) 0.001(2) 0.003(2)
N8 0.030(3) 0.021(3) 0.036(3) 0.008(2) 0.002(2) 0.003(2)
O13 0.026(2) 0.024(3) 0.076(4) -0.001(2) 0.007(2) 0.003(2)
O14 0.059(3) 0.029(3) 0.034(3) 0.0049(19) 0.021(2) 0.001(2)
O15 0.046(3) 0.019(2) 0.067(4) -0.005(2) 0.012(3) 0.002(2)
O16 0.038(3) 0.025(2) 0.051(3) 0.008(2) -0.010(2) 0.003(2)
C4 0.0319(17) 0.0307(17) 0.0323(17) 0.0064(10) 0.0015(10) 0.0078(10)
C2 0.0347(17) 0.0340(17) 0.0349(17) 0.0067(10) 0.0034(10) 0.0085(10)
C1 0.046(4) 0.021(3) 0.029(4) 0.004(2) 0.000(3) 0.002(3)
O5 0.094(5) 0.060(4) 0.040(3) 0.014(3) 0.002(3) 0.041(4)
O7 0.038(3) 0.087(5) 0.046(3) -0.003(3) -0.005(2) 0.010(3)
O8 0.083(4) 0.068(4) 0.041(3) 0.013(3) -0.007(3) 0.033(3)
N4 0.038(3) 0.036(3) 0.031(3) 0.004(2) -0.002(2) -0.003(3)
O9 0.090(4) 0.043(3) 0.038(3) 0.006(2) 0.016(3) 0.001(3)
O10 0.098(5) 0.046(4) 0.044(3) 0.003(2) -0.024(3) 0.021(3)
O12 0.049(3) 0.039(3) 0.073(4) -0.006(3) 0.002(3) 0.016(3)
O11 0.097(5) 0.043(3) 0.045(3) -0.002(2) 0.010(3) -0.006(3)
N5 0.046(4) 0.029(3) 0.036(3) -0.003(2) -0.007(3) 0.005(3)
C12 0.029(4) 0.034(4) 0.033(4) 0.004(3) -0.005(3) 0.010(3)
C11 0.036(4) 0.047(5) 0.056(5) -0.007(4) 0.007(4) 0.005(4)
C13 0.031(4) 0.027(4) 0.045(4) 0.005(3) 0.004(3) 0.006(3)
C14 0.033(4) 0.022(3) 0.036(4) 0.008(3) -0.007(3) 0.003(3)
C15 0.046(4) 0.022(4) 0.064(5) 0.008(3) 0.003(4) -0.005(3)
C17 0.053(4) 0.024(3) 0.026(4) 0.007(2) 0.010(3) 0.011(3)
C16 0.074(6) 0.023(4) 0.049(5) 0.012(3) 0.013(4) 0.000(4)
C18 0.065(5) 0.029(4) 0.034(4) 0.007(3) -0.004(3) 0.014(4)
C19 0.044(4) 0.037(4) 0.031(4) 0.005(3) 0.000(3) 0.013(3)
C20 0.081(6) 0.042(5) 0.044(5) 0.008(3) -0.027(4) 0.016(4)
C5 0.026(3) 0.030(3) 0.031(4) 0.004(3) -0.006(3) 0.002(3)
C3 0.028(3) 0.024(3) 0.047(4) 0.005(3) 0.004(3) 0.001(3)
C24 0.086(7) 0.038(5) 0.042(5) 0.006(3) -0.008(4) -0.007(5)
C25 0.098(8) 0.046(5) 0.056(6) 0.002(4) 0.004(5) -0.028(5)
C23 0.113(9) 0.045(6) 0.067(7) 0.014(5) 0.003(6) 0.020(6)
C22 0.160(12) 0.058(7) 0.048(6) 0.008(4) 0.002(6) 0.059(8)
C21 0.241(18) 0.079(9) 0.105(10) 0.018(7) 0.022(10) 0.102(11)
C27 0.060(6) 0.163(12) 0.030(6) -0.005(6) -0.012(4) 0.031(7)
C26 0.037(6) 0.32(2) 0.040(7) -0.002(9) -0.008(4) 0.003(9)
C28 0.073(8) 0.182(15) 0.049(7) -0.015(7) -0.021(5) 0.060(9)
C29 0.110(9) 0.116(10) 0.032(5) 0.003(5) -0.011(5) 0.069(8)
C30 0.161(13) 0.183(15) 0.061(8) 0.062(8) 0.007(7) 0.095(12)
C10 0.049(5) 0.054(5) 0.030(4) -0.002(3) -0.001(3) -0.009(4)
C9 0.047(5) 0.059(5) 0.041(5) -0.005(4) 0.009(4) 0.006(4)
C8 0.042(4) 0.043(4) 0.037(4) -0.001(3) 0.004(3) 0.008(3)
C7 0.031(4) 0.038(4) 0.032(4) -0.001(3) -0.005(3) -0.003(3)
C6 0.031(4) 0.023(3) 0.034(4) 0.003(3) -0.002(3) -0.002(3)
C42 0.112(9) 0.052(6) 0.045(5) 0.017(4) 0.024(5) 0.022(6)
C43 0.117(10) 0.064(7) 0.077(7) 0.045(6) 0.015(7) 0.021(7)
C44 0.134(10) 0.059(6) 0.043(5) 0.020(4) 0.002(5) 0.049(7)
C45 0.195(15) 0.096(10) 0.085(9) 0.037(7) -0.022(9) 0.061(10)
C41 0.137(11) 0.083(8) 0.071(7) 0.038(6) 0.024(7) -0.016(8)
C49 0.068(6) 0.046(5) 0.101(8) -0.013(5) -0.006(5) 0.019(5)
C50 0.113(10) 0.068(8) 0.216(16) -0.019(9) -0.048(10) 0.061(8)
C48 0.082(3) 0.083(3) 0.083(3) 0.0151(12) 0.0069(10) 0.0215(13)
C47 0.068(3) 0.068(3) 0.068(3) 0.0115(11) 0.0070(10) 0.0166(12)
C46 0.155(12) 0.081(8) 0.094(9) -0.060(7) 0.075(8) -0.055(8)
C36 0.039(4) 0.027(3) 0.032(4) 0.007(3) 0.009(3) 0.012(3)
C37 0.032(4) 0.036(4) 0.030(4) 0.012(3) 0.000(3) 0.003(3)
C52 0.035(4) 0.024(4) 0.106(8) 0.005(4) 0.026(5) 0.006(3)
C51 0.044(5) 0.046(6) 0.167(11) 0.024(6) 0.040(6) 0.001(4)
C53 0.074(6) 0.030(4) 0.076(7) 0.010(4) 0.047(5) 0.008(4)
C54 0.079(6) 0.017(4) 0.054(5) -0.004(3) 0.031(4) 0.001(4)
C55 0.138(9) 0.043(5) 0.034(5) 0.008(3) 0.034(5) -0.002(5)
C57 0.022(4) 0.024(4) 0.095(7) -0.007(4) -0.002(4) -0.004(3)
C58 0.034(4) 0.028(4) 0.105(8) 0.007(4) -0.015(4) 0.008(3)
C59 0.030(4) 0.031(4) 0.084(6) 0.010(4) -0.024(4) -0.006(3)
C60 0.059(5) 0.045(5) 0.090(7) 0.028(5) -0.038(5) 0.003(4)
C56 0.036(4) 0.031(4) 0.127(8) -0.023(5) 0.005(5) 0.008(4)
C40 0.043(4) 0.022(3) 0.046(4) 0.004(3) -0.002(3) 0.000(3)
C39 0.042(4) 0.035(4) 0.059(5) 0.012(3) -0.010(4) -0.001(3)
C38 0.035(4) 0.038(4) 0.063(5) 0.017(4) -0.002(3) 0.006(3)
C35 0.031(3) 0.024(3) 0.031(4) 0.002(2) -0.002(3) 0.006(3)
C34 0.036(4) 0.027(4) 0.045(4) 0.003(3) -0.005(3) 0.009(3)
C33 0.044(5) 0.036(4) 0.077(6) 0.001(4) 0.006(4) 0.000(4)
C32 0.068(6) 0.035(5) 0.083(7) -0.013(4) 0.002(5) -0.021(4)
C31 0.077(6) 0.040(5) 0.051(5) -0.011(4) -0.006(4) 0.004(4)

loop_
_atom_type_symbol
_atom_type_description
_atom_type_scat_dispersion_real
_atom_type_scat_dispersion_imag
_atom_type_scat_source
C C 0.0033 0.0016 'International Tables Vol C Tables 4.2.6.8 and 6.1.1.4'
H H 0.0000 0.0000 'International Tables Vol C Tables 4.2.6.8 and 6.1.1.4'
N N 0.0061 0.0033 'International Tables Vol C Tables 4.2.6.8 and 6.1.1.4'
O O 0.0106 0.0060 'International Tables Vol C Tables 4.2.6.8 and 6.1.1.4'
Ru Ru -1.2594 0.8363 'International Tables Vol C Tables 4.2.6.8 and 6.1.1.4'

loop_
_geom_angle_atom_site_label_1
_geom_angle_atom_site_label_2
_geom_angle_atom_site_label_3
_geom_angle
_geom_angle_site_symmetry_1
_geom_angle_site_symmetry_3
_geom_angle_publ_flag
O1 Ru1 N2 96.71(19) . . ?
O2 Ru1 O1 90.91(17) . . ?
O2 Ru1 O3 178.57(17) . . ?
O2 Ru1 O4 86.64(17) . . ?
O2 Ru1 N2 90.23(18) . . ?
O2 Ru1 N1 88.24(18) . . ?
O3 Ru1 O1 87.87(17) . . ?
O3 Ru1 N2 90.67(18) . . ?
O3 Ru1 N1 93.03(19) . . ?
O4 Ru1 O1 89.60(18) . . ?
O4 Ru1 O3 92.60(17) . . ?
O4 Ru1 N2 173.00(19) . . ?
O4 Ru1 N1 94.7(2) . . ?
N1 Ru1 O1 175.57(19) . . ?
N1 Ru1 N2 79.0(2) . . ?
O6 Ru2 N3 90.3(2) . . ?
O6 Ru2 O5 90.6(3) . . ?
O6 Ru2 O7 178.6(2) . . ?
O6 Ru2 O8 87.5(2) . . ?
O6 Ru2 N4 87.3(2) . . ?
O5 Ru2 N3 99.1(2) . . ?
O7 Ru2 N3 88.4(2) . . ?
O7 Ru2 O5 89.1(3) . . ?
O7 Ru2 O8 93.8(3) . . ?
O8 Ru2 N3 173.3(2) . . ?
O8 Ru2 O5 87.3(2) . . ?
N4 Ru2 N3 78.9(2) . . ?
N4 Ru2 O5 177.1(2) . . ?
N4 Ru2 O7 93.0(2) . . ?
N4 Ru2 O8 94.7(2) . . ?
O9 Ru3 N6 96.9(2) . . ?
O10 Ru3 N6 89.3(2) . . ?
O10 Ru3 O9 91.1(3) . . ?
O10 Ru3 O12 177.7(2) . . ?
O10 Ru3 O11 88.0(3) . . ?
O12 Ru3 N6 88.9(2) . . ?
O12 Ru3 O9 87.8(2) . . ?
O12 Ru3 O11 94.0(3) . . ?
O11 Ru3 N6 174.1(2) . . ?
O11 Ru3 O9 88.4(2) . . ?
N5 Ru3 N6 79.8(2) . . ?
N5 Ru3 O9 175.3(2) . . ?
N5 Ru3 O10 92.2(3) . . ?
N5 Ru3 O12 88.9(2) . . ?
N5 Ru3 O11 95.1(2) . . ?
N8 Ru4 N7 78.8(2) . . ?
N8 Ru4 O13 178.1(2) . . ?
N8 Ru4 O14 88.2(2) . . ?
N8 Ru4 O15 94.7(2) . . ?
N8 Ru4 O16 92.7(2) . . ?
O13 Ru4 N7 99.38(19) . . ?
O14 Ru4 N7 92.46(19) . . ?
O14 Ru4 O13 91.6(2) . . ?
O14 Ru4 O15 86.6(2) . . ?
O14 Ru4 O16 179.1(2) . . ?
O15 Ru4 N7 173.4(2) . . ?
O15 Ru4 O13 87.18(19) . . ?
O16 Ru4 N7 87.83(19) . . ?
O16 Ru4 O13 87.5(2) . . ?
O16 Ru4 O15 93.2(2) . . ?
C12 O1 Ru1 125.2(4) . . ?
C14 O2 Ru1 124.6(4) . . ?
C17 O3 Ru1 122.7(4) . . ?
C19 O4 Ru1 123.0(4) . . ?
N3 N2 Ru1 127.4(4) . . ?
C5 N2 Ru1 114.9(4) . . ?
C5 N2 N3 117.2(5) . . ?
C4 N1 Ru1 114.1(4) . . ?
C1 N1 Ru1 139.3(5) . . ?
C1 N1 C4 106.5(5) . . ?
N2 N3 Ru2 128.2(4) . . ?
C6 N3 Ru2 115.8(4) . . ?
C6 N3 N2 115.6(5) . . ?
C24 O6 Ru2 125.0(6) . . ?
N7 N6 Ru3 129.4(4) . . ?
C35 N6 Ru3 114.8(4) . . ?
C35 N6 N7 115.8(5) . . ?
N6 N7 Ru4 129.6(4) . . ?
C36 N7 Ru4 114.6(4) . . ?
C36 N7 N6 115.8(5) . . ?
C37 N8 Ru4 115.1(4) . . ?
C40 N8 Ru4 137.8(5) . . ?
C40 N8 C37 107.0(6) . . ?
C52 O13 Ru4 122.0(6) . . ?
C54 O14 Ru4 123.7(6) . . ?
C57 O15 Ru4 123.2(6) . . ?
C59 O16 Ru4 122.7(5) . . ?
N1 C4 C5 114.7(6) . . ?
N1 C4 C3 109.2(6) . . ?
C3 C4 C5 136.1(6) . . ?
C1 C2 H2 126.2 . . ?
C3 C2 H2 126.2 . . ?
C3 C2 C1 107.5(6) . . ?
N1 C1 C2 110.7(6) . . ?
N1 C1 H1 124.7 . . ?
C2 C1 H1 124.7 . . ?
C22 O5 Ru2 121.7(7) . . ?
C27 O7 Ru2 122.9(7) . . ?
C29 O8 Ru2 124.8(8) . . ?
C10 N4 Ru2 139.0(6) . . ?
C10 N4 C7 106.2(6) . . ?
C7 N4 Ru2 114.5(4) . . ?
C42 O9 Ru3 125.2(7) . . ?
C44 O10 Ru3 124.1(7) . . ?
C49 O12 Ru3 124.8(7) . . ?
C47 O11 Ru3 120.5(6) . . ?
C34 N5 Ru3 114.7(4) . . ?
C31 N5 Ru3 139.6(6) . . ?
C31 N5 C34 105.6(7) . . ?
O1 C12 C11 115.1(6) . . ?
O1 C12 C13 125.9(6) . . ?
C13 C12 C11 119.0(6) . . ?
C12 C11 H11A 109.5 . . ?
C12 C11 H11B 109.5 . . ?
C12 C11 H11C 109.5 . . ?
H11A C11 H11B 109.5 . . ?
H11A C11 H11C 109.5 . . ?
H11B C11 H11C 109.5 . . ?
C12 C13 H13 117.4 . . ?
C12 C13 C14 125.2(6) . . ?
C14 C13 H13 117.4 . . ?
O2 C14 C13 126.5(6) . . ?
O2 C14 C15 114.7(6) . . ?
C13 C14 C15 118.8(6) . . ?
C14 C15 H15A 109.5 . . ?
C14 C15 H15B 109.5 . . ?
C14 C15 H15C 109.5 . . ?
H15A C15 H15B 109.5 . . ?
H15A C15 H15C 109.5 . . ?
H15B C15 H15C 109.5 . . ?
O3 C17 C16 113.9(6) . . ?
O3 C17 C18 126.2(6) . . ?
C18 C17 C16 119.8(6) . . ?
C17 C16 H16A 109.5 . . ?
C17 C16 H16B 109.5 . . ?
C17 C16 H16C 109.5 . . ?
H16A C16 H16B 109.5 . . ?
H16A C16 H16C 109.5 . . ?
H16B C16 H16C 109.5 . . ?
C17 C18 H18 116.7 . . ?
C19 C18 C17 126.6(6) . . ?
C19 C18 H18 116.7 . . ?
O4 C19 C18 126.5(6) . . ?
O4 C19 C20 113.9(6) . . ?
C18 C19 C20 119.5(6) . . ?
C19 C20 H20A 109.5 . . ?
C19 C20 H20B 109.5 . . ?
C19 C20 H20C 109.5 . . ?
H20A C20 H20B 109.5 . . ?
H20A C20 H20C 109.5 . . ?
H20B C20 H20C 109.5 . . ?
N2 C5 C4 117.0(6) . . ?
N2 C5 H5 121.5 . . ?
C4 C5 H5 121.5 . . ?
C4 C3 H3 127.0 . . ?
C2 C3 C4 106.1(6) . . ?
C2 C3 H3 127.0 . . ?
O6 C24 C25 114.5(9) . . ?
O6 C24 C23 126.1(9) . . ?
C23 C24 C25 119.4(9) . . ?
C24 C25 H25A 109.5 . . ?
C24 C25 H25B 109.5 . . ?
C24 C25 H25C 109.5 . . ?
H25A C25 H25B 109.5 . . ?
H25A C25 H25C 109.5 . . ?
H25B C25 H25C 109.5 . . ?
C24 C23 H23 116.8 . . ?
C24 C23 C22 126.4(10) . . ?
C22 C23 H23 116.8 . . ?
O5 C22 C23 126.7(9) . . ?
O5 C22 C21 109.4(12) . . ?
C23 C22 C21 123.9(12) . . ?
C22 C21 H21A 109.5 . . ?
C22 C21 H21B 109.5 . . ?
C22 C21 H21C 109.5 . . ?
H21A C21 H21B 109.5 . . ?
H21A C21 H21C 109.5 . . ?
H21B C21 H21C 109.5 . . ?
O7 C27 C26 117.2(12) . . ?
O7 C27 C28 124.9(10) . . ?
C28 C27 C26 117.8(10) . . ?
C27 C26 H26A 109.5 . . ?
C27 C26 H26B 109.5 . . ?
C27 C26 H26C 109.5 . . ?
H26A C26 H26B 109.5 . . ?
H26A C26 H26C 109.5 . . ?
H26B C26 H26C 109.5 . . ?
C27 C28 H28 116.1 . . ?
C27 C28 C29 127.8(9) . . ?
C29 C28 H28 116.1 . . ?
O8 C29 C28 124.4(10) . . ?
O8 C29 C30 116.9(12) . . ?
C28 C29 C30 118.7(11) . . ?
C29 C30 H30A 109.5 . . ?
C29 C30 H30B 109.5 . . ?
C29 C30 H30C 109.5 . . ?
H30A C30 H30B 109.5 . . ?
H30A C30 H30C 109.5 . . ?
H30B C30 H30C 109.5 . . ?
N4 C10 H10 125.1 . . ?
N4 C10 C9 109.8(7) . . ?
C9 C10 H10 125.1 . . ?
C10 C9 H9 126.0 . . ?
C8 C9 C10 107.9(7) . . ?
C8 C9 H9 126.0 . . ?
C9 C8 H8 127.1 . . ?
C9 C8 C7 105.8(7) . . ?
C7 C8 H8 127.1 . . ?
N4 C7 C8 110.3(6) . . ?
N4 C7 C6 115.2(6) . . ?
C8 C7 C6 134.4(7) . . ?
N3 C6 C7 115.6(6) . . ?
N3 C6 H6 122.2 . . ?
C7 C6 H6 122.2 . . ?
O9 C42 C43 124.2(10) . . ?
O9 C42 C41 113.4(10) . . ?
C43 C42 C41 122.3(9) . . ?
C42 C43 H43 115.0 . . ?
C42 C43 C44 130.1(9) . . ?
C44 C43 H43 115.0 . . ?
O10 C44 C43 124.6(9) . . ?
O10 C44 C45 109.6(11) . . ?
C43 C44 C45 125.7(10) . . ?
C44 C45 H45A 109.5 . . ?
C44 C45 H45B 109.5 . . ?
C44 C45 H45C 109.5 . . ?
H45A C45 H45B 109.5 . . ?
H45A C45 H45C 109.5 . . ?
H45B C45 H45C 109.5 . . ?
C42 C41 H41A 109.5 . . ?
C42 C41 H41B 109.5 . . ?
C42 C41 H41C 109.5 . . ?
H41A C41 H41B 109.5 . . ?
H41A C41 H41C 109.5 . . ?
H41B C41 H41C 109.5 . . ?
O12 C49 C50 115.2(10) . . ?
O12 C49 C48 125.7(10) . . ?
C48 C49 C50 119.1(10) . . ?
C49 C50 H50A 109.5 . . ?
C49 C50 H50B 109.5 . . ?
C49 C50 H50C 109.5 . . ?
H50A C50 H50B 109.5 . . ?
H50A C50 H50C 109.5 . . ?
H50B C50 H50C 109.5 . . ?
C49 C48 H48 116.1 . . ?
C47 C48 C49 127.8(11) . . ?
C47 C48 H48 116.1 . . ?
O11 C47 C48 126.7(9) . . ?
O11 C47 C46 109.1(10) . . ?
C48 C47 C46 124.0(11) . . ?
C47 C46 H46A 109.5 . . ?
C47 C46 H46B 109.5 . . ?
C47 C46 H46C 109.5 . . ?
H46A C46 H46B 109.5 . . ?
H46A C46 H46C 109.5 . . ?
H46B C46 H46C 109.5 . . ?
N7 C36 H36 122.1 . . ?
N7 C36 C37 115.8(6) . . ?
C37 C36 H36 122.1 . . ?
N8 C37 C36 115.6(6) . . ?
N8 C37 C38 110.1(6) . . ?
C38 C37 C36 134.2(7) . . ?
O13 C52 C51 115.0(9) . . ?
O13 C52 C53 125.1(7) . . ?
C53 C52 C51 119.7(8) . . ?
C52 C51 H51A 109.5 . . ?
C52 C51 H51B 109.5 . . ?
C52 C51 H51C 109.5 . . ?
H51A C51 H51B 109.5 . . ?
H51A C51 H51C 109.5 . . ?
H51B C51 H51C 109.5 . . ?
C52 C53 H53 116.0 . . ?
C54 C53 C52 128.1(7) . . ?
C54 C53 H53 116.0 . . ?
O14 C54 C53 125.2(8) . . ?
O14 C54 C55 114.3(8) . . ?
C53 C54 C55 120.5(8) . . ?
C54 C55 H55A 109.5 . . ?
C54 C55 H55B 109.5 . . ?
C54 C55 H55C 109.5 . . ?
H55A C55 H55B 109.5 . . ?
H55A C55 H55C 109.5 . . ?
H55B C55 H55C 109.5 . . ?
O15 C57 C58 126.4(7) . . ?
O15 C57 C56 114.5(9) . . ?
C58 C57 C56 119.1(8) . . ?
C57 C58 H58 116.4 . . ?
C57 C58 C59 127.3(7) . . ?
C59 C58 H58 116.4 . . ?
O16 C59 C58 125.3(7) . . ?
O16 C59 C60 114.8(8) . . ?
C58 C59 C60 119.9(8) . . ?
C59 C60 H60A 109.5 . . ?
C59 C60 H60B 109.5 . . ?
C59 C60 H60C 109.5 . . ?
H60A C60 H60B 109.5 . . ?
H60A C60 H60C 109.5 . . ?
H60B C60 H60C 109.5 . . ?
C57 C56 H56A 109.5 . . ?
C57 C56 H56B 109.5 . . ?
C57 C56 H56C 109.5 . . ?
H56A C56 H56B 109.5 . . ?
H56A C56 H56C 109.5 . . ?
H56B C56 H56C 109.5 . . ?
N8 C40 H40 125.0 . . ?
N8 C40 C39 110.0(7) . . ?
C39 C40 H40 125.0 . . ?
C40 C39 H39 126.0 . . ?
C38 C39 C40 108.1(7) . . ?
C38 C39 H39 126.0 . . ?
C37 C38 H38 127.6 . . ?
C39 C38 C37 104.8(7) . . ?
C39 C38 H38 127.6 . . ?
N6 C35 H35 122.0 . . ?
N6 C35 C34 116.1(6) . . ?
C34 C35 H35 122.0 . . ?
N5 C34 C35 114.6(6) . . ?
C33 C34 N5 110.3(6) . . ?
C33 C34 C35 134.9(7) . . ?
C34 C33 H33 126.9 . . ?
C34 C33 C32 106.2(8) . . ?
C32 C33 H33 126.9 . . ?
C33 C32 H32 126.4 . . ?
C33 C32 C31 107.2(7) . . ?
C31 C32 H32 126.4 . . ?
N5 C31 C32 110.7(7) . . ?
N5 C31 H31 124.6 . . ?
C32 C31 H31 124.6 . . ?

loop_
_geom_bond_atom_site_label_1
_geom_bond_atom_site_label_2
_geom_bond_distance
_geom_bond_site_symmetry_2
_geom_bond_publ_flag
Ru1 O1 2.030(4) . ?
Ru1 O2 2.004(4) . ?
Ru1 O3 2.010(4) . ?
Ru1 O4 2.009(4) . ?
Ru1 N2 2.056(5) . ?
Ru1 N1 2.014(5) . ?
Ru2 N3 2.054(6) . ?
Ru2 O6 1.991(5) . ?
Ru2 O5 2.037(6) . ?
Ru2 O7 2.005(5) . ?
Ru2 O8 2.029(5) . ?
Ru2 N4 2.000(6) . ?
Ru3 N6 2.050(5) . ?
Ru3 O9 2.045(6) . ?
Ru3 O10 1.986(6) . ?
Ru3 O12 2.002(6) . ?
Ru3 O11 2.038(5) . ?
Ru3 N5 1.980(6) . ?
Ru4 N7 2.067(5) . ?
Ru4 N8 1.995(5) . ?
Ru4 O13 2.043(5) . ?
Ru4 O14 1.996(5) . ?
Ru4 O15 2.012(5) . ?
Ru4 O16 1.999(5) . ?
O1 C12 1.267(8) . ?
O2 C14 1.267(7) . ?
O3 C17 1.275(8) . ?
O4 C19 1.269(8) . ?
N2 N3 1.423(7) . ?
N2 C5 1.296(8) . ?
N1 C4 1.388(8) . ?
N1 C1 1.333(8) . ?
N3 C6 1.300(8) . ?
O6 C24 1.287(9) . ?
N6 N7 1.405(7) . ?
N6 C35 1.316(8) . ?
N7 C36 1.308(8) . ?
N8 C37 1.360(8) . ?
N8 C40 1.338(8) . ?
O13 C52 1.285(10) . ?
O14 C54 1.285(9) . ?
O15 C57 1.256(10) . ?
O16 C59 1.295(9) . ?
C4 C5 1.417(9) . ?
C4 C3 1.395(9) . ?
C2 H2 0.9500 . ?
C2 C1 1.382(9) . ?
C2 C3 1.378(9) . ?
C1 H1 0.9500 . ?
O5 C22 1.318(13) . ?
O7 C27 1.278(11) . ?
O8 C29 1.216(11) . ?
N4 C10 1.339(9) . ?
N4 C7 1.384(9) . ?
O9 C42 1.268(10) . ?
O10 C44 1.327(11) . ?
O12 C49 1.270(10) . ?
O11 C47 1.345(11) . ?
N5 C34 1.399(9) . ?
N5 C31 1.330(10) . ?
C12 C11 1.503(9) . ?
C12 C13 1.390(9) . ?
C11 H11A 0.9800 . ?
C11 H11B 0.9800 . ?
C11 H11C 0.9800 . ?
C13 H13 0.9500 . ?
C13 C14 1.404(9) . ?
C14 C15 1.505(9) . ?
C15 H15A 0.9800 . ?
C15 H15B 0.9800 . ?
C15 H15C 0.9800 . ?
C17 C16 1.505(9) . ?
C17 C18 1.394(10) . ?
C16 H16A 0.9800 . ?
C16 H16B 0.9800 . ?
C16 H16C 0.9800 . ?
C18 H18 0.9500 . ?
C18 C19 1.378(10) . ?
C19 C20 1.513(9) . ?
C20 H20A 0.9800 . ?
C20 H20B 0.9800 . ?
C20 H20C 0.9800 . ?
C5 H5 0.9500 . ?
C3 H3 0.9500 . ?
C24 C25 1.505(13) . ?
C24 C23 1.350(14) . ?
C25 H25A 0.9800 . ?
C25 H25B 0.9800 . ?
C25 H25C 0.9800 . ?
C23 H23 0.9500 . ?
C23 C22 1.369(15) . ?
C22 C21 1.536(15) . ?
C21 H21A 0.9800 . ?
C21 H21B 0.9800 . ?
C21 H21C 0.9800 . ?
C27 C26 1.456(15) . ?
C27 C28 1.420(19) . ?
C26 H26A 0.9800 . ?
C26 H26B 0.9800 . ?
C26 H26C 0.9800 . ?
C28 H28 0.9500 . ?
C28 C29 1.441(17) . ?
C29 C30 1.500(14) . ?
C30 H30A 0.9800 . ?
C30 H30B 0.9800 . ?
C30 H30C 0.9800 . ?
C10 H10 0.9500 . ?
C10 C9 1.397(12) . ?
C9 H9 0.9500 . ?
C9 C8 1.371(11) . ?
C8 H8 0.9500 . ?
C8 C7 1.385(10) . ?
C7 C6 1.425(9) . ?
C6 H6 0.9500 . ?
C42 C43 1.335(15) . ?
C42 C41 1.527(14) . ?
C43 H43 0.9500 . ?
C43 C44 1.365(15) . ?
C44 C45 1.504(15) . ?
C45 H45A 0.9800 . ?
C45 H45B 0.9800 . ?
C45 H45C 0.9800 . ?
C41 H41A 0.9800 . ?
C41 H41B 0.9800 . ?
C41 H41C 0.9800 . ?
C49 C50 1.511(16) . ?
C49 C48 1.394(14) . ?
C50 H50A 0.9800 . ?
C50 H50B 0.9800 . ?
C50 H50C 0.9800 . ?
C48 H48 0.9500 . ?
C48 C47 1.375(14) . ?
C47 C46 1.527(13) . ?
C46 H46A 0.9800 . ?
C46 H46B 0.9800 . ?
C46 H46C 0.9800 . ?
C36 H36 0.9500 . ?
C36 C37 1.422(9) . ?
C37 C38 1.411(10) . ?
C52 C51 1.496(12) . ?
C52 C53 1.397(13) . ?
C51 H51A 0.9800 . ?
C51 H51B 0.9800 . ?
C51 H51C 0.9800 . ?
C53 H53 0.9500 . ?
C53 C54 1.366(13) . ?
C54 C55 1.521(12) . ?
C55 H55A 0.9800 . ?
C55 H55B 0.9800 . ?
C55 H55C 0.9800 . ?
C57 C58 1.378(12) . ?
C57 C56 1.503(11) . ?
C58 H58 0.9500 . ?
C58 C59 1.404(12) . ?
C59 C60 1.470(11) . ?
C60 H60A 0.9800 . ?
C60 H60B 0.9800 . ?
C60 H60C 0.9800 . ?
C56 H56A 0.9800 . ?
C56 H56B 0.9800 . ?
C56 H56C 0.9800 . ?
C40 H40 0.9500 . ?
C40 C39 1.388(10) . ?
C39 H39 0.9500 . ?
C39 C38 1.378(11) . ?
C38 H38 0.9500 . ?
C35 H35 0.9500 . ?
C35 C34 1.423(9) . ?
C34 C33 1.373(11) . ?
C33 H33 0.9500 . ?
C33 C32 1.380(12) . ?
C32 H32 0.9500 . ?
C32 C31 1.394(12) . ?
C31 H31 0.9500 . ?

loop_
_geom_torsion_atom_site_label_1
_geom_torsion_atom_site_label_2
_geom_torsion_atom_site_label_3
_geom_torsion_atom_site_label_4
_geom_torsion
_geom_torsion_site_symmetry_1
_geom_torsion_site_symmetry_2
_geom_torsion_site_symmetry_3
_geom_torsion_site_symmetry_4
_geom_torsion_publ_flag
Ru1 O1 C12 C11 -178.8(4) . . . . ?
Ru1 O1 C12 C13 2.3(9) . . . . ?
Ru1 O2 C14 C13 13.7(9) . . . . ?
Ru1 O2 C14 C15 -168.6(4) . . . . ?
Ru1 O3 C17 C16 -175.7(4) . . . . ?
Ru1 O3 C17 C18 8.1(9) . . . . ?
Ru1 O4 C19 C18 -7.9(10) . . . . ?
Ru1 O4 C19 C20 175.6(5) . . . . ?
Ru1 N2 N3 Ru2 -131.1(4) . . . . ?
Ru1 N2 N3 C6 42.3(7) . . . . ?
Ru1 N2 C5 C4 -5.8(7) . . . . ?
Ru1 N1 C4 C5 1.3(7) . . . . ?
Ru1 N1 C4 C3 -177.8(4) . . . . ?
Ru1 N1 C1 C2 177.1(5) . . . . ?
Ru2 N3 C6 C7 -2.0(7) . . . . ?
Ru2 O6 C24 C25 -168.7(5) . . . . ?
Ru2 O6 C24 C23 12.3(12) . . . . ?
Ru2 O5 C22 C23 -12.2(13) . . . . ?
Ru2 O5 C22 C21 168.6(7) . . . . ?
Ru2 O7 C27 C26 -175.7(8) . . . . ?
Ru2 O7 C27 C28 6.0(15) . . . . ?
Ru2 O8 C29 C28 -5.7(14) . . . . ?
Ru2 O8 C29 C30 175.9(7) . . . . ?
Ru2 N4 C10 C9 171.8(6) . . . . ?
Ru2 N4 C7 C8 -174.8(4) . . . . ?
Ru2 N4 C7 C6 2.1(7) . . . . ?
Ru3 N6 N7 Ru4 -139.3(4) . . . . ?
Ru3 N6 N7 C36 37.5(7) . . . . ?
Ru3 N6 C35 C34 -3.2(7) . . . . ?
Ru3 O9 C42 C43 10.2(13) . . . . ?
Ru3 O9 C42 C41 -173.2(6) . . . . ?
Ru3 O10 C44 C43 -1.0(13) . . . . ?
Ru3 O10 C44 C45 175.0(7) . . . . ?
Ru3 O12 C49 C50 172.7(8) . . . . ?
Ru3 O12 C49 C48 -6.7(15) . . . . ?
Ru3 O11 C47 C48 -7.6(14) . . . . ?
Ru3 O11 C47 C46 176.6(6) . . . . ?
Ru3 N5 C34 C35 1.2(7) . . . . ?
Ru3 N5 C34 C33 176.9(5) . . . . ?
Ru3 N5 C31 C32 -175.9(7) . . . . ?
Ru4 N7 C36 C37 -3.7(7) . . . . ?
Ru4 N8 C37 C36 2.4(7) . . . . ?
Ru4 N8 C37 C38 179.3(4) . . . . ?
Ru4 N8 C40 C39 -178.0(5) . . . . ?
Ru4 O13 C52 C51 -172.9(5) . . . . ?
Ru4 O13 C52 C53 12.0(10) . . . . ?
Ru4 O14 C54 C53 -12.8(10) . . . . ?
Ru4 O14 C54 C55 170.6(5) . . . . ?
Ru4 O15 C57 C58 9.7(10) . . . . ?
Ru4 O15 C57 C56 -174.3(5) . . . . ?
Ru4 O16 C59 C58 -6.4(10) . . . . ?
Ru4 O16 C59 C60 174.3(5) . . . . ?
O1 C12 C13 C14 -7.8(11) . . . . ?
O3 C17 C18 C19 5.2(12) . . . . ?
N2 N3 C6 C7 -176.3(5) . . . . ?
N1 C4 C5 N2 3.1(8) . . . . ?
N1 C4 C3 C2 0.1(7) . . . . ?
N3 N2 C5 C4 -178.3(5) . . . . ?
O6 C24 C23 C22 1.4(16) . . . . ?
N6 N7 C36 C37 179.0(5) . . . . ?
N6 C35 C34 N5 1.4(9) . . . . ?
N6 C35 C34 C33 -172.9(8) . . . . ?
N7 N6 C35 C34 179.2(5) . . . . ?
N7 C36 C37 N8 0.9(9) . . . . ?
N7 C36 C37 C38 -175.0(7) . . . . ?
N8 C37 C38 C39 -1.5(8) . . . . ?
N8 C40 C39 C38 0.5(9) . . . . ?
O13 C52 C53 C54 4.3(13) . . . . ?
O15 C57 C58 C59 2.5(13) . . . . ?
C4 N1 C1 C2 1.8(7) . . . . ?
C1 N1 C4 C5 177.9(6) . . . . ?
C1 N1 C4 C3 -1.1(7) . . . . ?
C1 C2 C3 C4 1.0(7) . . . . ?
O7 C27 C28 C29 3(2) . . . . ?
N4 C10 C9 C8 1.7(9) . . . . ?
N4 C7 C6 N3 -0.1(8) . . . . ?
O9 C42 C43 C44 -4.9(19) . . . . ?
O12 C49 C48 C47 3.6(19) . . . . ?
N5 C34 C33 C32 0.4(10) . . . . ?
C12 C13 C14 O2 -1.1(11) . . . . ?
C12 C13 C14 C15 -178.8(6) . . . . ?
C11 C12 C13 C14 173.4(7) . . . . ?
C17 C18 C19 O4 -5.4(13) . . . . ?
C17 C18 C19 C20 170.9(7) . . . . ?
C16 C17 C18 C19 -170.7(7) . . . . ?
C5 N2 N3 Ru2 40.4(7) . . . . ?
C5 N2 N3 C6 -146.2(6) . . . . ?
C5 C4 C3 C2 -178.7(8) . . . . ?
C3 C4 C5 N2 -178.2(7) . . . . ?
C3 C2 C1 N1 -1.8(8) . . . . ?
C24 C23 C22 O5 -1.0(17) . . . . ?
C24 C23 C22 C21 178.2(10) . . . . ?
C25 C24 C23 C22 -177.6(9) . . . . ?
C27 C28 C29 O8 -3.6(19) . . . . ?
C27 C28 C29 C30 174.7(12) . . . . ?
C26 C27 C28 C29 -174.9(12) . . . . ?
C10 N4 C7 C8 0.1(8) . . . . ?
C10 N4 C7 C6 177.0(6) . . . . ?
C10 C9 C8 C7 -1.5(8) . . . . ?
C9 C8 C7 N4 0.9(8) . . . . ?
C9 C8 C7 C6 -175.2(7) . . . . ?
C8 C7 C6 N3 175.9(7) . . . . ?
C7 N4 C10 C9 -1.1(8) . . . . ?
C42 C43 C44 O10 -0.4(19) . . . . ?
C42 C43 C44 C45 -175.7(12) . . . . ?
C41 C42 C43 C44 178.8(10) . . . . ?
C49 C48 C47 O11 4.6(19) . . . . ?
C49 C48 C47 C46 179.9(11) . . . . ?
C50 C49 C48 C47 -175.8(11) . . . . ?
C36 C37 C38 C39 174.6(7) . . . . ?
C37 N8 C40 C39 -1.5(8) . . . . ?
C52 C53 C54 O14 -4.1(13) . . . . ?
C52 C53 C54 C55 172.3(8) . . . . ?
C51 C52 C53 C54 -170.6(8) . . . . ?
C57 C58 C59 O16 -4.4(13) . . . . ?
C57 C58 C59 C60 174.9(7) . . . . ?
C56 C57 C58 C59 -173.3(7) . . . . ?
C40 N8 C37 C36 -175.0(6) . . . . ?
C40 N8 C37 C38 1.9(8) . . . . ?
C40 C39 C38 C37 0.6(8) . . . . ?
C35 N6 N7 Ru4 37.8(7) . . . . ?
C35 N6 N7 C36 -145.3(6) . . . . ?
C35 C34 C33 C32 174.9(8) . . . . ?
C34 N5 C31 C32 0.2(10) . . . . ?
C34 C33 C32 C31 -0.3(11) . . . . ?
C33 C32 C31 N5 0.0(12) . . . . ?
C31 N5 C34 C35 -176.1(7) . . . . ?
C31 N5 C34 C33 -0.4(9) . . . . ?

loop_
_smtbx_masks_void_nr
_smtbx_masks_void_average_x
_smtbx_masks_void_average_y
_smtbx_masks_void_average_z
_smtbx_masks_void_volume
_smtbx_masks_void_count_electrons
_smtbx_masks_void_content
1 0.072 -0.013 0.223 41.5 1.5 ?
2 0.000 0.000 0.500 14.5 0.6 ?
3 -0.072 0.013 0.777 41.5 1.5 ?
4 -0.209 0.287 0.092 64.3 10.2 ?
5 0.209 0.713 0.908 64.3 11.0 ?
6 0.204 0.463 0.833 7.2 0.1 ?
7 0.796 0.537 0.167 7.2 0.0 ?
